data_7061444
loop_
_publ_author_name
'Dou, Li'
'Shi, Huabin'
'Niu, Xue'
'Zhang, Hong'
'Zhang, Kankan'
'Wu, Zhibing'

_publ_section_title
;
 Design, synthesis and antifungal mechanism of novel acetophenone
 derivatives containing 1,3,4-thiadiazole-2-thioethers
;
_journal_issue 19
_journal_name_full 'New Journal of Chemistry'
_journal_page_first 9017
_journal_page_last 9023
_journal_paper_doi 10.1039/D2NJ01709A
_journal_volume 46
_journal_year 2022
_chemical_formula_moiety 'C16 H11 Cl N2 O S2'
_chemical_formula_sum 'C16 H11 Cl N2 O S2'
_chemical_formula_weight 346.84
_space_group_crystal_system triclinic
_space_group_IT_number 2
_space_group_name_Hall '-P 1'
_space_group_name_H-M_alt 'P -1'
_atom_sites_solution_hydrogens geom
_atom_sites_solution_primary dual
_audit_creation_date 2021-05-07
_audit_creation_method
;
Olex2 1.3-alpha
(compiled 2020.02.04 svn.rd84adfe8 for OlexSys, GUI svn.r6032)
;
_audit_update_record
;
2021-05-10 deposited with the CCDC.	2022-04-13 downloaded from the CCDC.
;
_cell_angle_alpha 105.112(2)
_cell_angle_beta 93.310(2)
_cell_angle_gamma 111.564(2)
_cell_formula_units_Z 2
_cell_length_a 8.1736(4)
_cell_length_b 8.9413(4)
_cell_length_c 12.3309(6)
_cell_measurement_reflns_used 9881
_cell_measurement_temperature 273(2)
_cell_measurement_theta_max 71.966
_cell_measurement_theta_min 3.768
_cell_volume 797.19(7)
_computing_cell_refinement 'SAINT V8.38A (Bruker, 2018)'
_computing_data_reduction 'SAINT V8.38A (Bruker, 2018)'
_computing_molecular_graphics 'Olex2 1.3-alpha (Dolomanov et al., 2009)'
_computing_publication_material 'Olex2 1.3-alpha (Dolomanov et al., 2009)'
_computing_structure_refinement 'SHELXL 2018/3 (Sheldrick, 2015)'
_computing_structure_solution 'SHELXT 2014/5 (Sheldrick, 2014)'
_diffrn_ambient_temperature 273.15
_diffrn_measured_fraction_theta_full 0.997
_diffrn_measured_fraction_theta_max 0.990
_diffrn_measurement_device_type 'Bruker APEX-II CCD'
_diffrn_measurement_method '\f and \w scans'
_diffrn_radiation_type CuK\a
_diffrn_radiation_wavelength 1.54178
_diffrn_reflns_av_R_equivalents 0.0672
_diffrn_reflns_av_unetI/netI 0.0427
_diffrn_reflns_Laue_measured_fraction_full 0.997
_diffrn_reflns_Laue_measured_fraction_max 0.990
_diffrn_reflns_limit_h_max 10
_diffrn_reflns_limit_h_min -10
_diffrn_reflns_limit_k_max 11
_diffrn_reflns_limit_k_min -11
_diffrn_reflns_limit_l_max 15
_diffrn_reflns_limit_l_min -15
_diffrn_reflns_number 20086
_diffrn_reflns_point_group_measured_fraction_full 0.997
_diffrn_reflns_point_group_measured_fraction_max 0.990
_diffrn_reflns_theta_full 67.679
_diffrn_reflns_theta_max 72.569
_diffrn_reflns_theta_min 3.768
_diffrn_source_current 1.1
_diffrn_source_power 0.055
_diffrn_source_voltage 50.0
_diffrn_standards_number 0
_exptl_absorpt_coefficient_mu 4.585
_exptl_absorpt_correction_T_max 0.7536
_exptl_absorpt_correction_T_min 0.2359
_exptl_absorpt_correction_type multi-scan
_exptl_crystal_colour colourless
_exptl_crystal_colour_primary colourless
_exptl_crystal_density_diffrn 1.445
_exptl_crystal_description block
_exptl_crystal_F_000 356
_exptl_crystal_size_max 0.26
_exptl_crystal_size_mid 0.25
_exptl_crystal_size_min 0.22
_refine_diff_density_max 0.808
_refine_diff_density_min -1.245
_refine_diff_density_rms 0.328
_refine_ls_extinction_method none
_refine_ls_goodness_of_fit_ref 1.119
_refine_ls_hydrogen_treatment constr
_refine_ls_matrix_type full
_refine_ls_number_parameters 199
_refine_ls_number_reflns 3126
_refine_ls_number_restraints 0
_refine_ls_restrained_S_all 1.119
_refine_ls_R_factor_all 0.0984
_refine_ls_R_factor_gt 0.0953
_refine_ls_shift/su_max 0.000
_refine_ls_shift/su_mean 0.000
_refine_ls_structure_factor_coef Fsqd
_refine_ls_weighting_details 'w=1/[\s^2^(Fo^2^)+(0.1729P)^2^+0.2279P] where P=(Fo^2^+2Fc^2^)/3'
_refine_ls_weighting_scheme calc
_refine_ls_wR_factor_gt 0.2294
_refine_ls_wR_factor_ref 0.2356
_reflns_Friedel_coverage 0.000
_reflns_number_gt 2825
_reflns_number_total 3126
_reflns_threshold_expression 'I > 2\s(I)'
_cod_data_source_file d2nj01709a2.cif
_cod_data_source_block 20210428wuzhibing_0m
_cod_depositor_comments 'Adding full bibliography for 7061444.cif.'
_cod_database_code 7061444
_shelx_shelxl_version_number 2018/3
_shelx_space_group_comment
;
The symmetry employed for this shelxl refinement is uniquely defined
by the following loop, which should always be used as a source of
symmetry information in preference to the above space-group names.
They are only intended as comments.
;
_shelx_estimated_absorpt_t_max 0.432
_shelx_estimated_absorpt_t_min 0.382
_olex2_refinement_description
;
1. Fixed Uiso
 At 1.2 times of:
  All C(H) groups, All C(H,H) groups
2.a Secondary CH2 refined with riding coordinates:
 C7(H7A,H7B)
2.b Aromatic/amide H refined with riding coordinates:
 C2(H2), C3(H3), C5(H5), C6(H6), C12(H12), C13(H13), C14(H14), C15(H15),
 C16(H16)
;
_olex2_submission_special_instructions 'No special instructions were received'

loop_
_space_group_symop_operation_xyz
'x, y, z'
'-x, -y, -z'

loop_
_atom_site_label
_atom_site_type_symbol
_atom_site_fract_x
_atom_site_fract_y
_atom_site_fract_z
_atom_site_U_iso_or_equiv
_atom_site_adp_type
_atom_site_occupancy
_atom_site_site_symmetry_order
_atom_site_calc_flag
_atom_site_refinement_flags_posn
_atom_site_refinement_flags_adp
_atom_site_refinement_flags_occupancy
_atom_site_disorder_assembly
_atom_site_disorder_group
Cl1 Cl 0.70877(17) 1.12972(14) 0.95189(11) 0.0902(5) Uani 1 1 d . . . . .
S1 S 0.72369(11) 0.36634(10) 0.67558(6) 0.0498(3) Uani 1 1 d . . . . .
S2 S 0.73566(10) 0.02744(10) 0.57499(6) 0.0474(3) Uani 1 1 d . . . . .
O1 O 0.7806(5) -0.2695(4) 0.4417(2) 0.0732(8) Uani 1 1 d . . . . .
N1 N 0.7542(4) 0.2306(3) 0.4585(2) 0.0493(6) Uani 1 1 d . . . . .
N2 N 0.7605(4) 0.0897(3) 0.3845(2) 0.0483(6) Uani 1 1 d . . . . .
C1 C 0.7143(5) 0.9528(4) 0.8541(3) 0.0520(7) Uani 1 1 d . . . . .
C2 C 0.8756(4) 0.9424(5) 0.8417(3) 0.0587(8) Uani 1 1 d . . . . .
H2 H 0.980476 1.028377 0.885794 0.070 Uiso 1 1 calc R U . . .
C3 C 0.8814(5) 0.8036(5) 0.7631(3) 0.0580(8) Uani 1 1 d . . . . .
H3 H 0.990622 0.796213 0.754245 0.070 Uiso 1 1 calc R U . . .
C4 C 0.7252(5) 0.6748(4) 0.6973(3) 0.0506(7) Uani 1 1 d . . . . .
C5 C 0.5640(5) 0.6882(4) 0.7124(3) 0.0539(8) Uani 1 1 d . . . . .
H5 H 0.458449 0.601977 0.669347 0.065 Uiso 1 1 calc R U . . .
C6 C 0.5572(4) 0.8270(4) 0.7899(3) 0.0525(7) Uani 1 1 d . . . . .
H6 H 0.448540 0.835687 0.798737 0.063 Uiso 1 1 calc R U . . .
C7 C 0.7321(7) 0.5269(5) 0.6090(3) 0.0672(10) Uani 1 1 d . . . . .
H7A H 0.841472 0.561842 0.577804 0.081 Uiso 1 1 calc R U . . .
H7B H 0.631809 0.482101 0.547151 0.081 Uiso 1 1 calc R U . . .
C8 C 0.7401(4) 0.2140(4) 0.5605(2) 0.0405(6) Uani 1 1 d . . . . .
C9 C 0.7513(4) -0.0261(4) 0.4316(2) 0.0420(6) Uani 1 1 d . . . . .
C10 C 0.7626(4) -0.1914(4) 0.3783(2) 0.0472(7) Uani 1 1 d . . . . .
C11 C 0.7578(4) -0.2545(4) 0.2545(3) 0.0458(7) Uani 1 1 d . . . . .
C12 C 0.6727(4) -0.2114(5) 0.1747(3) 0.0538(8) Uani 1 1 d . . . . .
H12 H 0.619035 -0.135720 0.198116 0.065 Uiso 1 1 calc R U . . .
C13 C 0.6680(5) -0.2822(5) 0.0589(3) 0.0686(11) Uani 1 1 d . . . . .
H13 H 0.609921 -0.255272 0.004500 0.082 Uiso 1 1 calc R U . . .
C14 C 0.7509(6) -0.3933(6) 0.0255(4) 0.0807(14) Uani 1 1 d . . . . .
H14 H 0.748591 -0.440112 -0.051664 0.097 Uiso 1 1 calc R U . . .
C15 C 0.8360(6) -0.4347(5) 0.1047(4) 0.0772(13) Uani 1 1 d . . . . .
H15 H 0.892749 -0.507801 0.081436 0.093 Uiso 1 1 calc R U . . .
C16 C 0.8373(5) -0.3680(5) 0.2187(3) 0.0611(9) Uani 1 1 d . . . . .
H16 H 0.891780 -0.399078 0.272297 0.073 Uiso 1 1 calc R U . . .

loop_
_atom_site_aniso_label
_atom_site_aniso_U_11
_atom_site_aniso_U_22
_atom_site_aniso_U_33
_atom_site_aniso_U_23
_atom_site_aniso_U_13
_atom_site_aniso_U_12
Cl1 0.1012(8) 0.0589(6) 0.0895(8) -0.0100(5) 0.0363(6) 0.0281(6)
S1 0.0695(5) 0.0548(5) 0.0320(4) 0.0109(3) 0.0176(3) 0.0327(4)
S2 0.0657(5) 0.0500(5) 0.0312(4) 0.0140(3) 0.0152(3) 0.0259(4)
O1 0.122(2) 0.0680(16) 0.0481(14) 0.0211(13) 0.0193(14) 0.0550(17)
N1 0.0675(15) 0.0485(14) 0.0353(12) 0.0127(11) 0.0175(11) 0.0256(12)
N2 0.0620(15) 0.0485(14) 0.0361(12) 0.0129(11) 0.0178(10) 0.0224(11)
C1 0.0608(17) 0.0454(16) 0.0424(16) 0.0051(13) 0.0183(13) 0.0173(13)
C2 0.0524(16) 0.0558(19) 0.0548(19) 0.0087(16) 0.0120(14) 0.0119(14)
C3 0.0548(17) 0.065(2) 0.0553(19) 0.0169(16) 0.0214(14) 0.0248(15)
C4 0.0753(19) 0.0488(17) 0.0342(15) 0.0139(13) 0.0179(13) 0.0297(15)
C5 0.0610(17) 0.0524(17) 0.0387(15) 0.0095(13) 0.0039(13) 0.0154(14)
C6 0.0516(16) 0.0597(19) 0.0467(17) 0.0131(14) 0.0140(13) 0.0238(14)
C7 0.113(3) 0.062(2) 0.0393(17) 0.0148(16) 0.0261(18) 0.046(2)
C8 0.0463(13) 0.0461(14) 0.0309(13) 0.0110(11) 0.0119(10) 0.0199(11)
C9 0.0447(13) 0.0484(15) 0.0316(13) 0.0099(12) 0.0109(10) 0.0180(12)
C10 0.0570(16) 0.0509(17) 0.0352(15) 0.0116(13) 0.0117(12) 0.0236(14)
C11 0.0445(14) 0.0448(15) 0.0386(15) 0.0035(12) 0.0115(11) 0.0131(12)
C12 0.0562(16) 0.0569(18) 0.0364(15) 0.0083(14) 0.0112(12) 0.0127(14)
C13 0.069(2) 0.074(2) 0.0363(16) 0.0093(16) 0.0092(14) 0.0041(18)
C14 0.077(2) 0.075(3) 0.046(2) -0.0117(19) 0.0248(19) 0.000(2)
C15 0.069(2) 0.061(2) 0.072(3) -0.017(2) 0.029(2) 0.0175(18)
C16 0.0527(16) 0.0547(18) 0.062(2) -0.0022(16) 0.0118(15) 0.0193(14)

loop_
_atom_type_symbol
_atom_type_description
_atom_type_scat_dispersion_real
_atom_type_scat_dispersion_imag
_atom_type_scat_source
C C 0.0181 0.0091 'International Tables Vol C Tables 4.2.6.8 and 6.1.1.4'
H H 0.0000 0.0000 'International Tables Vol C Tables 4.2.6.8 and 6.1.1.4'
Cl Cl 0.3639 0.7018 'International Tables Vol C Tables 4.2.6.8 and 6.1.1.4'
N N 0.0311 0.0180 'International Tables Vol C Tables 4.2.6.8 and 6.1.1.4'
O O 0.0492 0.0322 'International Tables Vol C Tables 4.2.6.8 and 6.1.1.4'
S S 0.3331 0.5567 'International Tables Vol C Tables 4.2.6.8 and 6.1.1.4'

loop_
_geom_angle_atom_site_label_1
_geom_angle_atom_site_label_2
_geom_angle_atom_site_label_3
_geom_angle
_geom_angle_site_symmetry_1
_geom_angle_site_symmetry_3
_geom_angle_publ_flag
C8 S1 C7 100.31(15) . . ?
C8 S2 C9 86.11(14) . . ?
C8 N1 N2 111.2(3) . . ?
C9 N2 N1 113.0(3) . . ?
C2 C1 Cl1 119.1(3) . . ?
C2 C1 C6 121.3(3) . . ?
C6 C1 Cl1 119.5(3) . . ?
C1 C2 H2 120.3 . . ?
C1 C2 C3 119.5(3) . . ?
C3 C2 H2 120.3 . . ?
C2 C3 H3 119.8 . . ?
C2 C3 C4 120.5(3) . . ?
C4 C3 H3 119.8 . . ?
C3 C4 C7 120.4(3) . . ?
C5 C4 C3 118.8(3) . . ?
C5 C4 C7 120.8(3) . . ?
C4 C5 H5 119.4 . . ?
C6 C5 C4 121.1(3) . . ?
C6 C5 H5 119.4 . . ?
C1 C6 H6 120.6 . . ?
C5 C6 C1 118.8(3) . . ?
C5 C6 H6 120.6 . . ?
S1 C7 H7A 110.0 . . ?
S1 C7 H7B 110.0 . . ?
C4 C7 S1 108.5(2) . . ?
C4 C7 H7A 110.0 . . ?
C4 C7 H7B 110.0 . . ?
H7A C7 H7B 108.4 . . ?
S2 C8 S1 120.68(16) . . ?
N1 C8 S1 123.9(2) . . ?
N1 C8 S2 115.4(2) . . ?
N2 C9 S2 114.3(2) . . ?
N2 C9 C10 127.5(3) . . ?
C10 C9 S2 118.1(2) . . ?
O1 C10 C9 116.9(3) . . ?
O1 C10 C11 121.5(3) . . ?
C11 C10 C9 121.6(3) . . ?
C12 C11 C10 123.2(3) . . ?
C12 C11 C16 119.8(3) . . ?
C16 C11 C10 116.9(3) . . ?
C11 C12 H12 120.2 . . ?
C11 C12 C13 119.6(4) . . ?
C13 C12 H12 120.2 . . ?
C12 C13 H13 120.3 . . ?
C14 C13 C12 119.4(4) . . ?
C14 C13 H13 120.3 . . ?
C13 C14 H14 119.6 . . ?
C15 C14 C13 120.8(3) . . ?
C15 C14 H14 119.6 . . ?
C14 C15 H15 120.1 . . ?
C14 C15 C16 119.8(4) . . ?
C16 C15 H15 120.1 . . ?
C11 C16 H16 119.8 . . ?
C15 C16 C11 120.5(4) . . ?
C15 C16 H16 119.8 . . ?

loop_
_geom_bond_atom_site_label_1
_geom_bond_atom_site_label_2
_geom_bond_distance
_geom_bond_site_symmetry_2
_geom_bond_publ_flag
Cl1 C1 1.739(3) . ?
S1 C7 1.814(4) . ?
S1 C8 1.742(3) . ?
S2 C8 1.711(3) . ?
S2 C9 1.733(3) . ?
O1 C10 1.211(4) . ?
N1 N2 1.370(4) . ?
N1 C8 1.311(4) . ?
N2 C9 1.294(4) . ?
C1 C2 1.370(5) . ?
C1 C6 1.377(5) . ?
C2 H2 0.9300 . ?
C2 C3 1.379(5) . ?
C3 H3 0.9300 . ?
C3 C4 1.388(5) . ?
C4 C5 1.385(5) . ?
C4 C7 1.500(5) . ?
C5 H5 0.9300 . ?
C5 C6 1.376(5) . ?
C6 H6 0.9300 . ?
C7 H7A 0.9700 . ?
C7 H7B 0.9700 . ?
C9 C10 1.492(4) . ?
C10 C11 1.476(4) . ?
C11 C12 1.384(5) . ?
C11 C16 1.390(5) . ?
C12 H12 0.9300 . ?
C12 C13 1.395(5) . ?
C13 H13 0.9300 . ?
C13 C14 1.388(7) . ?
C14 H14 0.9300 . ?
C14 C15 1.369(8) . ?
C15 H15 0.9300 . ?
C15 C16 1.374(6) . ?
C16 H16 0.9300 . ?

loop_
_geom_torsion_atom_site_label_1
_geom_torsion_atom_site_label_2
_geom_torsion_atom_site_label_3
_geom_torsion_atom_site_label_4
_geom_torsion
_geom_torsion_site_symmetry_1
_geom_torsion_site_symmetry_2
_geom_torsion_site_symmetry_3
_geom_torsion_site_symmetry_4
_geom_torsion_publ_flag
Cl1 C1 C2 C3 -179.1(3) . . . . ?
Cl1 C1 C6 C5 179.6(3) . . . . ?
S2 C9 C10 O1 -8.1(4) . . . . ?
S2 C9 C10 C11 173.7(2) . . . . ?
O1 C10 C11 C12 154.3(3) . . . . ?
O1 C10 C11 C16 -22.9(5) . . . . ?
N1 N2 C9 S2 -0.6(3) . . . . ?
N1 N2 C9 C10 -177.0(3) . . . . ?
N2 N1 C8 S1 -178.6(2) . . . . ?
N2 N1 C8 S2 0.6(3) . . . . ?
N2 C9 C10 O1 168.1(3) . . . . ?
N2 C9 C10 C11 -10.0(5) . . . . ?
C1 C2 C3 C4 -0.2(6) . . . . ?
C2 C1 C6 C5 0.4(5) . . . . ?
C2 C3 C4 C5 -0.3(5) . . . . ?
C2 C3 C4 C7 177.8(3) . . . . ?
C3 C4 C5 C6 0.8(5) . . . . ?
C3 C4 C7 S1 89.1(4) . . . . ?
C4 C5 C6 C1 -0.9(5) . . . . ?
C5 C4 C7 S1 -92.9(4) . . . . ?
C6 C1 C2 C3 0.1(6) . . . . ?
C7 S1 C8 S2 -179.1(2) . . . . ?
C7 S1 C8 N1 0.1(3) . . . . ?
C7 C4 C5 C6 -177.2(3) . . . . ?
C8 S1 C7 C4 -178.3(3) . . . . ?
C8 S2 C9 N2 0.8(2) . . . . ?
C8 S2 C9 C10 177.5(2) . . . . ?
C8 N1 N2 C9 0.0(4) . . . . ?
C9 S2 C8 S1 178.44(19) . . . . ?
C9 S2 C8 N1 -0.8(2) . . . . ?
C9 C10 C11 C12 -27.6(4) . . . . ?
C9 C10 C11 C16 155.2(3) . . . . ?
C10 C11 C12 C13 -177.3(3) . . . . ?
C10 C11 C16 C15 179.0(3) . . . . ?
C11 C12 C13 C14 -0.8(5) . . . . ?
C12 C11 C16 C15 1.6(5) . . . . ?
C12 C13 C14 C15 0.4(6) . . . . ?
C13 C14 C15 C16 1.1(6) . . . . ?
C14 C15 C16 C11 -2.1(6) . . . . ?
C16 C11 C12 C13 -0.2(5) . . . . ?
